data_7034572
loop_
_publ_author_name
'Suresh, Paladugu'
'Naga Babu, Chatla'
'Sampath, Natarajan'
'Prabusankar, Ganesan'

_publ_section_title
;
 Photoluminescent calcium azolium carboxylates with diversified calcium
 coordination geometry and thermal stability.
;
_journal_issue 16
_journal_name_full 'Dalton transactions (Cambridge, England : 2003)'
_journal_page_first 7338
_journal_page_last 7346
_journal_paper_doi 10.1039/c5dt00480b
_journal_volume 44
_journal_year 2015
_chemical_formula_moiety 'C54 H66.5 Br0.15 Ca2.5 Cl0.85 N12 Na O17.25, 3(H2 O), 5.5(Br), 1.5(O)'
_chemical_formula_sum 'C54 H72.5 Br5.65 Ca2.5 Cl0.85 N12 Na O21.75'
_chemical_formula_weight 1842.55
_chemical_name_systematic 5
_space_group_crystal_system triclinic
_space_group_IT_number 2
_space_group_name_Hall '-P 1'
_space_group_name_H-M_alt 'P -1'
_symmetry_space_group_name_Hall '-P 1'
_symmetry_space_group_name_H-M 'P -1'
_atom_sites_solution_hydrogens mixed
_audit_creation_date 2015-02-07
_audit_creation_method
;
Olex2 1.2-beta
(compiled 2015.01.26 svn.r3150 for OlexSys, GUI svn.r4998)
;
_audit_update_record
;
2015-02-23 deposited with the CCDC.
2015-03-04 downloaded from the CCDC.
;
_cell_angle_alpha 103.011(4)
_cell_angle_beta 107.177(5)
_cell_angle_gamma 99.571(4)
_cell_formula_units_Z 2
_cell_length_a 14.4574(8)
_cell_length_b 15.3803(6)
_cell_length_c 19.4570(11)
_cell_measurement_reflns_used 13766
_cell_measurement_temperature 150(2)
_cell_measurement_theta_max 71.01
_cell_measurement_theta_min 3.30
_cell_volume 3899.4(4)
_computing_cell_refinement
;
CrysAlisPro, Agilent Technologies,
Version 1.171.35.19 (release 27-10-2011 CrysAlis171 .NET)
(compiled Oct 27 2011,15:02:11)
;
_computing_data_collection
;
CrysAlisPro, Agilent Technologies,
Version 1.171.35.19 (release 27-10-2011 CrysAlis171 .NET)
(compiled Oct 27 2011,15:02:11)
;
_computing_data_reduction
;
CrysAlisPro, Agilent Technologies,
Version 1.171.35.19 (release 27-10-2011 CrysAlis171 .NET)
(compiled Oct 27 2011,15:02:11)
;
_computing_molecular_graphics 'Olex2 (Dolomanov et al., 2009)'
_computing_publication_material 'Olex2 (Dolomanov et al., 2009)'
_computing_structure_refinement 'ShelXL (Sheldrick, 2008)'
_computing_structure_solution 'SIR2011 (Burla et al., 2007)'
_diffrn_ambient_temperature 150.0
_diffrn_measured_fraction_theta_full 0.929
_diffrn_measured_fraction_theta_max 0.911
_diffrn_measurement_device_type 'SuperNova, Dual, Cu at zero, Eos'
_diffrn_measurement_method '\w scan'
_diffrn_radiation_type CuK\a
_diffrn_radiation_wavelength 1.5418
_diffrn_reflns_av_R_equivalents 0.0557
_diffrn_reflns_av_unetI/netI 0.0634
_diffrn_reflns_Laue_measured_fraction_full 0.929
_diffrn_reflns_Laue_measured_fraction_max 0.911
_diffrn_reflns_limit_h_max 17
_diffrn_reflns_limit_h_min -17
_diffrn_reflns_limit_k_max 16
_diffrn_reflns_limit_k_min -18
_diffrn_reflns_limit_l_max 23
_diffrn_reflns_limit_l_min -23
_diffrn_reflns_number 27821
_diffrn_reflns_point_group_measured_fraction_full 0.929
_diffrn_reflns_point_group_measured_fraction_max 0.911
_diffrn_reflns_theta_full 67.700
_diffrn_reflns_theta_max 71.006
_diffrn_reflns_theta_min 3.305
_diffrn_source 'fine-focus sealed tube'
_exptl_absorpt_coefficient_mu 5.896
_exptl_absorpt_correction_T_max 0.501
_exptl_absorpt_correction_T_min 0.170
_exptl_absorpt_correction_type refdelf
_exptl_absorpt_process_details 'Parkin S,Moezzi B & Hope H, (1995) J. Appl. Cryst. 28, 53-56'
_exptl_crystal_colour colorless
_exptl_crystal_density_diffrn 1.569
_exptl_crystal_description Block
_exptl_crystal_F_000 1855
_exptl_crystal_size_max 0.34
_exptl_crystal_size_mid 0.24
_exptl_crystal_size_min 0.10
_refine_diff_density_max 1.414
_refine_diff_density_min -0.842
_refine_diff_density_rms 0.136
_refine_ls_extinction_coef 0.00046(11)
_refine_ls_extinction_expression Fc^*^=kFc[1+0.001xFc^2^\l^3^/sin(2\q)]^-1/4^
_refine_ls_extinction_method 'SHELXL-2014/7 (Sheldrick 2014'
_refine_ls_goodness_of_fit_ref 1.023
_refine_ls_hydrogen_treatment constr
_refine_ls_matrix_type full
_refine_ls_number_parameters 1030
_refine_ls_number_reflns 13719
_refine_ls_number_restraints 29
_refine_ls_restrained_S_all 1.022
_refine_ls_R_factor_all 0.0983
_refine_ls_R_factor_gt 0.0837
_refine_ls_shift/su_max 0.001
_refine_ls_shift/su_mean 0.000
_refine_ls_structure_factor_coef Fsqd
_refine_ls_weighting_details 'w=1/[\s^2^(Fo^2^)+(0.1600P)^2^+3.2301P] where P=(Fo^2^+2Fc^2^)/3'
_refine_ls_weighting_scheme calc
_refine_ls_wR_factor_gt 0.2304
_refine_ls_wR_factor_ref 0.2523
_reflns_Friedel_coverage 0.000
_reflns_number_gt 10621
_reflns_number_total 13719
_reflns_threshold_expression 'I > 2\s(I)'
_cod_data_source_file c5dt00480b2.cif
_cod_data_source_block exp_5
_cod_depositor_comments 'Adding full bibliography for 7034568--7034573.cif.'
_cod_original_formula_sum 'C54 H72.50 Br5.65 Ca2.50 Cl0.85 N12 Na O21.75'
_cod_database_code 7034572
_shelx_space_group_comment
;
The symmetry employed for this shelxl refinement is uniquely defined
by the following loop, which should always be used as a source of
symmetry information in preference to the above space-group names.
They are only intended as comments.
;
_olex2_refinement_description
;
1. Fixed Uiso
 At 1.2 times of:
  All C(H) groups, All C(H,H) groups
 At 1.5 times of:
  All C(H,H,H) groups, All O(H,H) groups
2. Restrained distances
 C3A-C4B
 2.3 with sigma of 0.02
 H15A-H14B
 2.2 with sigma of 0.02
 H9A-H40A
 2.2 with sigma of 0.02
3. Restrained planarity
 C3B, C4B, N3, N4
 with sigma of 0.1
 C3B, C4B, N3, N4
 with sigma of 0.1
4. Uiso/Uaniso restraints and constraints
O9: within 1.2A with sigma of 0.02 and sigma for terminal atoms of 0.04
Uanis(C3B) \\sim Ueq, Uanis(C4B) \\sim Ueq, Uanis(C4A) \\sim Ueq, Uanis(C3A)
\\sim Ueq: with sigma of 0.1 and sigma for terminal atoms of 0.2
5. Others
 Fixed Sof: Br5(0.15) C3A(0.5) H3AA(0.5) C3B(0.5) H3BA(0.5) C4A(0.5) H4A(0.5)
 C4B(0.5) H4B(0.5) Ca4(0.5) Cl1(0.85) O1B(0.5) O1C(0.25) H1CA(0.25) H1CB(0.25)
 O4(0.5) H4C(0.5) H4D(0.5) O8(0.5) O12(0.5) H12A(0.5) H12B(0.5) O16A(0.5)
 O16B(0.5) Br2A(0.16) Br2B(0.34) Br4B(0.2) Br4C(0.15) Br1B(0.5) Br4A(0.65)
 Br8(0.1) O2A(0.5) Br1A(0.5) O1E(0.5) O2B(0.5) Br7(0.9)
6.a Free rotating group:
 O9(H9A,H9B), O24(H24A,H24B), O15(H15C,H15D)
6.b Rotating group:
 O1C(H1CA,H1CB), O4(H4C,H4D), O10(H10A,H10B), O11(H11A,H11B), O12(H12A,H12B)
6.c Secondary CH2 refined with riding coordinates:
 C2(H2A,H2B), C6(H6A,H6B), C15(H15A,H15B), C16(H16A,H16B), C20(H20A,H20B),
 C26(H26A,H26B), C29(H29A,H29B), C33(H33A,H33B), C43(H43A,H43B), C47(H47A,H47B),
  C49(H49A,H49B), C53(H53A,H53B)
6.d Aromatic/amide H refined with riding coordinates:
 C1A(H1AA), C3A(H3AA), C3AA(H3AB), C3B(H3BA), C4A(H4A), C4AA(H4AA), C4B(H4B),
 C17(H17), C18(H18), C24(H24), C25(H25), C30(H30), C31(H31), C32(H32), C44(H44),
  C45(H45), C46(H46), C50(H50), C51(H51), C52(H52)
6.e Idealised Me refined as rotating group:
 C1(H1A,H1B,H1C), C3(H3A,H3B,H3C), C13(H13A,H13B,H13C), C14(H14A,H14B,H14C),
 C40(H40A,H40B,H40C), C42(H42A,H42B,H42C)
;
_shelx_shelxl_version_number 2014/7
_olex2_submission_special_instructions 'No special instructions were received'

loop_
_space_group_symop_operation_xyz
'x, y, z'
'-x, -y, -z'

loop_
_atom_site_label
_atom_site_type_symbol
_atom_site_fract_x
_atom_site_fract_y
_atom_site_fract_z
_atom_site_U_iso_or_equiv
_atom_site_adp_type
_atom_site_occupancy
_atom_site_site_symmetry_order
_atom_site_calc_flag
_atom_site_refinement_flags_posn
_atom_site_refinement_flags_adp
_atom_site_refinement_flags_occupancy
_atom_site_disorder_assembly
_atom_site_disorder_group
Br5 Br 0.4902(15) -0.0492(17) 0.6869(12) 0.057(4) Uani 0.15 1 d . . P . .
C1 C 1.0693(4) 0.4200(5) 0.8184(4) 0.0502(13) Uani 1 1 d . . . . .
H1A H 1.0946 0.3695 0.8338 0.075 Uiso 1 1 calc GR . . . .
H1B H 1.1255 0.4731 0.8307 0.075 Uiso 1 1 calc GR . . . .
H1C H 1.0329 0.3999 0.7641 0.075 Uiso 1 1 calc GR . . . .
C1A C 0.6859(4) -0.0888(4) 0.8331(3) 0.0408(11) Uani 1 1 d . . . . .
H1AA H 0.6284 -0.0698 0.8097 0.049 Uiso 1 1 calc R . . . .
C1B C 0.3917(4) -0.0997(4) 0.8656(3) 0.0452(12) Uani 1 1 d . . . . .
C2 C 0.2775(8) -0.2138(7) 0.5682(4) 0.082(2) Uani 1 1 d . . . . .
H2A H 0.3038 -0.1482 0.5732 0.098 Uiso 1 1 calc R . . . .
H2B H 0.2161 -0.2382 0.5231 0.098 Uiso 1 1 calc R . . . .
C2A C 0.3523(7) -0.2648(5) 0.5569(4) 0.068(2) Uani 1 1 d . . . . .
C2B C 0.3806(4) -0.0095(4) 0.8718(3) 0.0460(12) Uani 1 1 d . . . . .
C3 C 0.6533(5) 0.1294(5) 0.9634(4) 0.0506(13) Uani 1 1 d . . . . .
H3A H 0.6531 0.1632 0.9263 0.076 Uiso 1 1 calc GR . . . .
H3B H 0.7137 0.1064 0.9749 0.076 Uiso 1 1 calc GR . . . .
H3C H 0.6524 0.1707 1.0095 0.076 Uiso 1 1 calc GR . . . .
C3A C 0.1922(18) -0.313(2) 0.6347(12) 0.169(19) Uani 0.5 1 d D U P A -1
H3AA H 0.1584 -0.3667 0.5937 0.203 Uiso 0.5 1 calc R . P A -1
C3AA C 0.3066(5) -0.1874(5) 0.7029(4) 0.0540(14) Uani 1 1 d . . . . .
H3AB H 0.3732 -0.1508 0.7195 0.065 Uiso 1 1 calc R . . . .
C3B C 0.1503(16) -0.2053(19) 0.6337(13) 0.121(10) Uani 0.5 1 d . U P A 1
H3BA H 0.0950 -0.2035 0.5934 0.146 Uiso 0.5 1 calc R . P A 1
C4 C 0.6857(11) 0.5527(6) 0.5757(5) 0.107(4) Uani 1 1 d . . . . .
C4A C 0.198(2) -0.301(2) 0.7081(11) 0.158(17) Uani 0.5 1 d . U P A -1
H4A H 0.1662 -0.3427 0.7281 0.190 Uiso 0.5 1 calc R . P A -1
C4AA C 0.5094(5) 0.2896(5) 0.8613(3) 0.0526(14) Uani 1 1 d . . . . .
H4AA H 0.5210 0.3402 0.9038 0.063 Uiso 1 1 calc R . . . .
C4B C 0.1585(17) -0.1952(17) 0.7098(13) 0.107(8) Uani 0.5 1 d D U P A 1
H4B H 0.1099 -0.1835 0.7322 0.129 Uiso 0.5 1 calc R . P A 1
C6 C 0.3000(5) -0.1789(5) 0.8316(4) 0.0555(14) Uani 1 1 d . . . . .
H6A H 0.3151 -0.2318 0.8499 0.067 Uiso 1 1 calc R . . . .
H6B H 0.2459 -0.1606 0.8484 0.067 Uiso 1 1 calc R . . . .
C9 C 0.4662(4) 0.0639(4) 0.9061(3) 0.0434(12) Uani 1 1 d . . . . .
C10 C 0.5613(4) 0.0487(4) 0.9318(3) 0.0439(12) Uani 1 1 d . . . . .
C11 C 0.5706(4) -0.0419(4) 0.9268(3) 0.0427(11) Uani 1 1 d . . . . .
C12 C 0.4864(4) -0.1167(4) 0.8914(3) 0.0437(12) Uani 1 1 d . . . . .
C13 C 0.4980(5) -0.2154(4) 0.8779(4) 0.0541(14) Uani 1 1 d . . . . .
H13A H 0.4446 -0.2538 0.8875 0.081 Uiso 1 1 calc GR . . . .
H13B H 0.5631 -0.2159 0.9119 0.081 Uiso 1 1 calc GR . . . .
H13C H 0.4937 -0.2400 0.8257 0.081 Uiso 1 1 calc GR . . . .
C14 C 0.2795(5) 0.0066(5) 0.8392(4) 0.0539(14) Uani 1 1 d . . . . .
H14A H 0.2341 -0.0505 0.8027 0.081 Uiso 1 1 calc GR . . . .
H14B H 0.2851 0.0548 0.8141 0.081 Uiso 1 1 calc DGR . . . .
H14C H 0.2531 0.0262 0.8796 0.081 Uiso 1 1 calc GR . . . .
C15 C 0.4573(5) 0.1627(4) 0.9150(3) 0.0473(12) Uani 1 1 d . . . . .
H15A H 0.3888 0.1655 0.9134 0.057 Uiso 1 1 calc DR . . . .
H15B H 0.5045 0.2024 0.9648 0.057 Uiso 1 1 calc R . . . .
C16 C 0.6712(5) -0.0588(5) 0.9609(3) 0.0484(13) Uani 1 1 d . . . . .
H16A H 0.7163 -0.0012 0.9985 0.058 Uiso 1 1 calc R . . . .
H16B H 0.6639 -0.1060 0.9874 0.058 Uiso 1 1 calc R . . . .
C17 C 0.8013(5) -0.1235(5) 0.9160(4) 0.0557(14) Uani 1 1 d . . . . .
H17 H 0.8390 -0.1324 0.9618 0.067 Uiso 1 1 calc R . . . .
C18 C 0.8201(5) -0.1413(5) 0.8508(3) 0.0547(14) Uani 1 1 d . . . . .
H18 H 0.8734 -0.1653 0.8422 0.066 Uiso 1 1 calc R . . . .
C20 C 0.7352(5) -0.1291(5) 0.7212(3) 0.0536(14) Uani 1 1 d . . . . .
H20A H 0.7953 -0.1436 0.7117 0.064 Uiso 1 1 calc R . . . .
H20B H 0.7295 -0.0697 0.7107 0.064 Uiso 1 1 calc R . . . .
C21 C 0.6441(8) -0.2037(5) 0.6676(3) 0.072(2) Uani 1 1 d . . . . .
C24 C 0.5195(5) 0.2942(4) 0.7957(4) 0.0524(13) Uani 1 1 d . . . . .
H24 H 0.5405 0.3486 0.7832 0.063 Uiso 1 1 calc R . . . .
C25 C 0.4710(5) 0.1486(5) 0.7882(3) 0.0502(13) Uani 1 1 d . . . . .
H25 H 0.4520 0.0831 0.7705 0.060 Uiso 1 1 calc R . . . .
C26 C 0.4960(6) 0.1748(5) 0.6740(4) 0.0618(17) Uani 1 1 d . . . . .
H26A H 0.4905 0.1077 0.6605 0.074 Uiso 1 1 calc R . . . .
H26B H 0.5617 0.2057 0.6739 0.074 Uiso 1 1 calc R . . . .
C27 C 0.4157(7) 0.1940(5) 0.6149(4) 0.0666(19) Uani 1 1 d . . . . .
C28 C 0.6754(4) 0.0662(4) 0.5826(3) 0.0471(12) Uani 1 1 d . . . . .
C29 C 0.7523(5) 0.1574(5) 0.6016(3) 0.0559(15) Uani 1 1 d . . . . .
H29A H 0.7800 0.1557 0.5606 0.067 Uiso 1 1 calc R . . . .
H29B H 0.7186 0.2084 0.6049 0.067 Uiso 1 1 calc R . . . .
C30 C 0.9096(6) 0.1311(6) 0.6848(5) 0.079(2) Uani 1 1 d . . . . .
H30 H 0.9182 0.0828 0.6490 0.094 Uiso 1 1 calc R . . . .
C31 C 0.9688(6) 0.1687(6) 0.7564(5) 0.073(2) Uani 1 1 d . . . . .
H31 H 1.0293 0.1544 0.7805 0.087 Uiso 1 1 calc R . . . .
C32 C 0.8429(4) 0.2348(4) 0.7355(3) 0.0458(12) Uani 1 1 d . . . . .
H32 H 0.7988 0.2728 0.7419 0.055 Uiso 1 1 calc R . . . .
C33 C 0.9619(4) 0.2851(4) 0.8690(3) 0.0452(12) Uani 1 1 d . . . . .
H33A H 1.0343 0.2896 0.8906 0.054 Uiso 1 1 calc R . . . .
H33B H 0.9275 0.2512 0.8958 0.054 Uiso 1 1 calc R . . . .
C34 C 0.9453(4) 0.3808(4) 0.8818(3) 0.0409(11) Uani 1 1 d . . . . .
C35 C 0.8762(4) 0.4042(4) 0.9159(3) 0.0414(11) Uani 1 1 d . . . . .
C36 C 0.8700(4) 0.4965(4) 0.9350(3) 0.0396(11) Uani 1 1 d . . . . .
C37 C 0.9247(4) 0.5627(4) 0.9138(3) 0.0409(11) Uani 1 1 d . . . . .
C38 C 0.9875(4) 0.5367(4) 0.8739(3) 0.0418(11) Uani 1 1 d . . . . .
C39 C 0.9995(4) 0.4473(4) 0.8596(3) 0.0422(11) Uani 1 1 d . . . . .
C40 C 0.8093(4) 0.3314(4) 0.9325(3) 0.0446(12) Uani 1 1 d . . . . .
H40A H 0.7954 0.2719 0.8951 0.067 Uiso 1 1 calc DGR . . . .
H40B H 0.7464 0.3484 0.9304 0.067 Uiso 1 1 calc GR . . . .
H40C H 0.8428 0.3267 0.9828 0.067 Uiso 1 1 calc GR . . . .
C42 C 0.9165(5) 0.6612(4) 0.9323(4) 0.0497(13) Uani 1 1 d . . . . .
H42A H 0.8977 0.6796 0.8860 0.075 Uiso 1 1 calc GR . . . .
H42B H 0.9810 0.7015 0.9672 0.075 Uiso 1 1 calc GR . . . .
H42C H 0.8653 0.6664 0.9556 0.075 Uiso 1 1 calc GR . . . .
C43 C 0.8011(4) 0.5229(4) 0.9771(3) 0.0404(11) Uani 1 1 d . . . . .
H43A H 0.7854 0.4752 1.0015 0.049 Uiso 1 1 calc R . . . .
H43B H 0.8355 0.5820 1.0170 0.049 Uiso 1 1 calc R . . . .
C44 C 0.6247(4) 0.5454(4) 0.9461(3) 0.0461(12) Uani 1 1 d . . . . .
H44 H 0.6150 0.5412 0.9916 0.055 Uiso 1 1 calc R . . . .
C45 C 0.5608(4) 0.5652(4) 0.8884(3) 0.0476(12) Uani 1 1 d . . . . .
H45 H 0.4975 0.5770 0.8855 0.057 Uiso 1 1 calc R . . . .
C46 C 0.6928(4) 0.5441(4) 0.8593(3) 0.0455(12) Uani 1 1 d . . . . .
H46 H 0.7382 0.5386 0.8328 0.055 Uiso 1 1 calc R . . . .
C47 C 0.5694(5) 0.5848(5) 0.7629(4) 0.0555(14) Uani 1 1 d . . . . .
H47A H 0.6245 0.5921 0.7426 0.067 Uiso 1 1 calc R . . . .
H47B H 0.5505 0.6443 0.7721 0.067 Uiso 1 1 calc R . . . .
C48 C 0.4812(6) 0.5122(5) 0.7050(4) 0.0571(15) Uani 1 1 d . . . . .
C49 C 1.0387(4) 0.6070(5) 0.8449(3) 0.0488(13) Uani 1 1 d . . . . .
H49A H 1.0586 0.6687 0.8819 0.059 Uiso 1 1 calc R . . . .
H49B H 1.0999 0.5911 0.8388 0.059 Uiso 1 1 calc R . . . .
C50 C 0.9694(9) 0.6909(7) 0.7482(5) 0.088(3) Uani 1 1 d . . . B -1
H50 H 1.0118 0.7505 0.7760 0.106 Uiso 1 1 calc R . . B -1
C51 C 0.8990(8) 0.6690(7) 0.6814(6) 0.086(3) Uani 1 1 d . . . B -1
H51 H 0.8786 0.7097 0.6531 0.104 Uiso 1 1 calc R . . B -1
C52 C 0.8989(4) 0.5436(4) 0.7188(3) 0.0475(12) Uani 1 1 d . . . . .
H52 H 0.8778 0.4835 0.7225 0.057 Uiso 1 1 calc R . . . .
C53 C 0.7770(6) 0.5157(6) 0.5904(4) 0.070(2) Uani 1 1 d . . . . .
H53A H 0.7585 0.4521 0.5936 0.084 Uiso 1 1 calc R . . . .
H53B H 0.8008 0.5124 0.5474 0.084 Uiso 1 1 calc R . . . .
Ca1 Ca 0.53102(9) -0.10460(8) 0.54550(6) 0.0449(3) Uani 1 1 d . . . . .
Ca3 Ca 0.49413(13) 0.37566(10) 0.43075(7) 0.0644(4) Uani 1 1 d . . . . .
Ca4 Ca 0.2843(3) 0.2512(2) 0.49459(17) 0.0783(10) Uani 0.5 1 d . . P C .
Cl1 Cl 0.5100(6) -0.0521(7) 0.6820(4) 0.0512(11) Uani 0.85 1 d . . P . .
N1 N 0.4937(4) 0.2047(4) 0.7499(3) 0.0502(11) Uani 1 1 d . . . . .
N2 N 0.4792(4) 0.1988(3) 0.8552(3) 0.0436(10) Uani 1 1 d . . . . .
N3 N 0.2523(6) -0.2198(8) 0.6324(4) 0.099(3) Uani 1 1 d . . . . .
N4 N 0.2652(5) -0.2077(7) 0.7491(4) 0.092(3) Uani 1 1 d . . . . .
N5 N 0.7176(4) -0.0903(3) 0.9036(3) 0.0444(10) Uani 1 1 d . . . . .
N6 N 0.7486(4) -0.1187(4) 0.8002(3) 0.0462(10) Uani 1 1 d . . . . .
N7 N 0.9252(3) 0.2327(3) 0.7892(3) 0.0455(10) Uani 1 1 d . . . . .
N8 N 0.8340(4) 0.1753(4) 0.6724(3) 0.0535(12) Uani 1 1 d . . . . .
N9 N 0.7066(3) 0.5326(3) 0.9261(3) 0.0414(9) Uani 1 1 d . . . . .
N10 N 0.6058(4) 0.5647(4) 0.8344(3) 0.0471(10) Uani 1 1 d . . . . .
N11 N 0.9708(5) 0.6097(5) 0.7712(3) 0.0712(18) Uani 1 1 d . . . . .
N12 N 0.8600(5) 0.5717(5) 0.6604(3) 0.076(2) Uani 1 1 d . . . . .
Na2 Na 0.28501(14) 0.33807(13) 0.70187(10) 0.0355(4) Uani 1 1 d . . . . .
O1A O 0.5867(6) -0.1658(4) 0.4508(3) 0.086(2) Uani 1 1 d . . . . .
O1B O 0.2605(7) 0.3800(6) 0.5782(4) 0.0510(19) Uani 0.5 1 d . . P C 1
O1C O 0.1700(12) 0.1070(13) 0.4215(10) 0.053(4) Uani 0.25 1 d . . P C .
H1CA H 0.0943 0.0881 0.4284 0.080 Uiso 0.25 1 d GR . P . .
H1CB H 0.1924 0.0401 0.4262 0.080 Uiso 0.25 1 d GR . P . .
O2C O 0.4360(4) 0.4521(4) 0.7238(3) 0.0624(11) Uani 1 1 d . . . . .
O2D O 0.6213(5) -0.2076(4) 0.5984(3) 0.0726(15) Uani 1 1 d . . . . .
O3 O 0.4056(5) -0.2398(4) 0.5211(3) 0.0794(17) Uani 1 1 d . . . . .
O4 O 0.1151(10) 0.2806(11) 0.6472(10) 0.102(5) Uani 0.5 1 d . . P C .
H4C H 0.0723 0.2238 0.5826 0.152 Uiso 0.5 1 d GR . P . .
H4D H 0.0551 0.3303 0.6338 0.152 Uiso 0.5 1 d GR . P . .
O5 O 0.6965(4) 0.0079(4) 0.6129(3) 0.0745(15) Uani 1 1 d . . . . .
O6 O 0.4071(4) -0.0558(4) 0.4674(3) 0.0692(13) Uani 1 1 d . . . . .
O7 O 0.3583(5) 0.2409(5) 0.6337(3) 0.0800(16) Uani 1 1 d . . . . .
O8 O 0.3472(5) 0.3888(5) 0.5850(4) 0.0370(14) Uani 0.5 1 d . . P C -1
O10 O 0.2611(6) 0.2036(5) 0.7456(4) 0.095(2) Uani 1 1 d . . . . .
H10A H 0.2683 0.2048 0.7922 0.143 Uiso 1 1 d GR . . . .
H10B H 0.2438 0.1463 0.7175 0.143 Uiso 1 1 d GR . . . .
O11 O 0.3190(5) 0.3887(5) 0.8357(4) 0.0839(16) Uani 1 1 d . . . . .
H11A H 0.3117 0.3512 0.8649 0.126 Uiso 1 1 d GR . . . .
H11B H 0.3411 0.4482 0.8650 0.126 Uiso 1 1 d GR . . . .
O12 O 0.2323(10) 0.4808(8) 0.7270(6) 0.072(3) Uani 0.5 1 d . . P C .
H12A H 0.2715 0.5358 0.7616 0.108 Uiso 0.5 1 d GR . P . .
H12B H 0.1700 0.4886 0.7035 0.108 Uiso 0.5 1 d GR . P . .
O13 O 0.4731(6) 0.3582(4) 0.5471(3) 0.0780(16) Uani 1 1 d . . . . .
O14 O 0.6103(5) 0.5070(4) 0.5266(3) 0.0805(16) Uani 1 1 d . . . . .
O16A O 0.6644(8) 0.6116(8) 0.6343(6) 0.067(2) Uani 0.5 1 d . . P D 1
O16B O 0.7195(18) 0.6407(11) 0.5884(10) 0.138(9) Uani 0.5 1 d . . P D -1
O17 O 0.3598(6) -0.3304(4) 0.5834(4) 0.0895(18) Uani 1 1 d . . . . .
O18 O 0.5951(7) -0.2557(4) 0.6914(3) 0.109(3) Uani 1 1 d . . . . .
O19 O 0.4576(6) 0.5213(4) 0.6393(3) 0.087(2) Uani 1 1 d . . . . .
O9 O 0.7010(4) 0.1229(4) 0.7902(3) 0.0693(13) Uani 1 1 d . U . . .
H9A H 0.6731 0.1546 0.8174 0.104 Uiso 1 1 d DG . . . .
H9B H 0.6608 0.0688 0.7652 0.104 Uiso 1 1 d G . . . .
Br2A Br 0.2306(16) 0.0040(12) 0.6215(14) 0.160(9) Uani 0.16 1 d . . P E -1
Br2B Br 0.2084(7) -0.0054(4) 0.6313(3) 0.142(3) Uani 0.34 1 d . . P F 1
O24 O 0.8680(5) 0.0930(4) 0.8959(4) 0.0787(15) Uani 1 1 d . . . . .
H24A H 0.8921 0.0995 0.9438 0.118 Uiso 1 1 d G . . . .
H24B H 0.9085 0.0732 0.8744 0.118 Uiso 1 1 d G . . . .
O15 O 1.0350(6) 0.0402(6) 0.8653(6) 0.106(2) Uani 1 1 d . . . . .
H15C H 1.0809 0.0919 0.8850 0.158 Uiso 1 1 d G . . . .
H15D H 1.0534 0.0004 0.8886 0.158 Uiso 1 1 d G . . . .
Br4B Br 0.9965(8) 0.3959(9) 0.5316(5) 0.157(4) Uani 0.2 1 d . . P G 1
Br4C Br 1.0167(16) 0.4578(12) 0.6086(10) 0.173(6) Uani 0.15 1 d . . P H 3
Br1B Br 0.2254(4) 0.2415(4) 0.9137(2) 0.0466(6) Uani 0.5 1 d . . P I 1
Br4A Br 0.93795(14) 0.34918(16) 0.59471(10) 0.1043(6) Uani 0.65 1 d . . P G -1
Br8 Br 0.9233(6) 0.1527(6) 1.1205(5) 0.060(2) Uani 0.1 1 d . . P J 1
O2A O 0.0288(15) 0.0937(14) 0.2832(11) 0.112(6) Uani 0.5 1 d . . P K 1
Br1A Br 0.2158(4) 0.2320(4) 0.9294(3) 0.0639(9) Uani 0.5 1 d . . P L -1
O1E O 0.9358(18) 0.0975(19) 0.5128(10) 0.145(9) Uani 0.5 1 d . . P M -1
Br3 Br 0.67844(6) 0.38418(6) 0.69691(4) 0.0650(2) Uani 1 1 d . . . . .
O2B O -0.0191(18) 0.083(2) 0.3078(16) 0.181(15) Uani 0.5 1 d . . P K -1
Br6 Br 0.67282(5) 0.39360(5) 1.08163(4) 0.0558(2) Uani 1 1 d . . . . .
Br7 Br 0.90662(6) 0.12898(7) 1.07669(8) 0.0659(3) Uani 0.9 1 d . . P J -1

loop_
_atom_site_aniso_label
_atom_site_aniso_U_11
_atom_site_aniso_U_22
_atom_site_aniso_U_33
_atom_site_aniso_U_23
_atom_site_aniso_U_13
_atom_site_aniso_U_12
Br5 0.092(10) 0.055(4) 0.051(4) 0.019(3) 0.051(5) 0.031(6)
C1 0.044(3) 0.060(4) 0.053(3) 0.015(3) 0.023(2) 0.018(2)
C1A 0.049(3) 0.043(3) 0.034(2) 0.012(2) 0.019(2) 0.012(2)
C1B 0.056(3) 0.049(3) 0.038(3) 0.012(2) 0.028(2) 0.013(2)
C2 0.096(6) 0.091(6) 0.046(4) 0.009(4) 0.026(4) 0.002(5)
C2A 0.099(5) 0.051(4) 0.053(4) 0.009(3) 0.039(4) -0.001(3)
C2B 0.056(3) 0.056(3) 0.036(3) 0.018(2) 0.028(2) 0.013(2)
C3 0.051(3) 0.056(3) 0.049(3) 0.020(3) 0.021(2) 0.010(3)
C3A 0.124(19) 0.23(3) 0.060(11) -0.035(15) 0.045(12) -0.11(2)
C3AA 0.060(3) 0.055(4) 0.048(3) 0.018(3) 0.022(3) 0.009(3)
C3B 0.065(11) 0.18(3) 0.075(12) 0.018(14) 0.002(9) -0.024(14)
C4 0.165(11) 0.059(5) 0.054(4) -0.001(4) -0.021(6) 0.045(6)
C4A 0.15(2) 0.17(3) 0.063(10) -0.037(13) 0.050(12) -0.12(2)
C4AA 0.063(3) 0.050(3) 0.042(3) 0.011(2) 0.020(3) 0.008(3)
C4B 0.083(12) 0.15(2) 0.101(15) 0.040(15) 0.058(11) 0.016(13)
C6 0.056(3) 0.063(4) 0.051(3) 0.013(3) 0.030(3) 0.008(3)
C9 0.061(3) 0.048(3) 0.035(2) 0.017(2) 0.031(2) 0.017(2)
C10 0.058(3) 0.048(3) 0.034(2) 0.020(2) 0.025(2) 0.010(2)
C11 0.058(3) 0.044(3) 0.034(2) 0.016(2) 0.023(2) 0.013(2)
C12 0.059(3) 0.043(3) 0.040(3) 0.017(2) 0.031(2) 0.012(2)
C13 0.073(4) 0.046(3) 0.053(3) 0.020(3) 0.034(3) 0.013(3)
C14 0.055(3) 0.064(4) 0.048(3) 0.013(3) 0.027(3) 0.016(3)
C15 0.065(3) 0.053(3) 0.041(3) 0.020(2) 0.034(3) 0.023(3)
C16 0.059(3) 0.058(3) 0.036(3) 0.020(2) 0.021(2) 0.015(3)
C17 0.060(3) 0.065(4) 0.043(3) 0.019(3) 0.015(3) 0.019(3)
C18 0.060(3) 0.064(4) 0.041(3) 0.012(3) 0.015(2) 0.028(3)
C20 0.067(4) 0.064(4) 0.045(3) 0.022(3) 0.031(3) 0.027(3)
C21 0.136(7) 0.045(4) 0.031(3) 0.012(3) 0.016(3) 0.028(4)
C24 0.070(4) 0.045(3) 0.048(3) 0.016(3) 0.027(3) 0.011(3)
C25 0.069(4) 0.055(3) 0.039(3) 0.019(2) 0.029(3) 0.021(3)
C26 0.093(5) 0.067(4) 0.052(3) 0.030(3) 0.045(3) 0.035(4)
C27 0.110(6) 0.063(4) 0.044(3) 0.023(3) 0.038(4) 0.038(4)
C28 0.053(3) 0.046(3) 0.039(3) 0.008(2) 0.017(2) 0.006(2)
C29 0.061(3) 0.061(4) 0.041(3) 0.018(3) 0.012(3) 0.011(3)
C30 0.071(4) 0.082(5) 0.057(4) -0.014(4) 0.003(3) 0.033(4)
C31 0.064(4) 0.079(5) 0.069(4) 0.005(4) 0.015(3) 0.038(4)
C32 0.045(3) 0.042(3) 0.049(3) 0.017(2) 0.013(2) 0.009(2)
C33 0.040(2) 0.053(3) 0.044(3) 0.014(2) 0.015(2) 0.013(2)
C34 0.037(2) 0.045(3) 0.040(3) 0.013(2) 0.0110(19) 0.011(2)
C35 0.039(2) 0.044(3) 0.042(3) 0.013(2) 0.015(2) 0.010(2)
C36 0.037(2) 0.049(3) 0.037(2) 0.012(2) 0.0192(19) 0.013(2)
C37 0.037(2) 0.047(3) 0.038(2) 0.012(2) 0.0117(19) 0.007(2)
C38 0.036(2) 0.052(3) 0.037(2) 0.012(2) 0.0155(19) 0.005(2)
C39 0.036(2) 0.052(3) 0.038(2) 0.013(2) 0.0122(19) 0.009(2)
C40 0.044(3) 0.042(3) 0.051(3) 0.015(2) 0.022(2) 0.006(2)
C42 0.052(3) 0.048(3) 0.053(3) 0.015(3) 0.023(2) 0.012(2)
C43 0.041(2) 0.050(3) 0.036(2) 0.015(2) 0.018(2) 0.013(2)
C44 0.045(3) 0.058(3) 0.036(3) 0.011(2) 0.019(2) 0.008(2)
C45 0.045(3) 0.056(3) 0.045(3) 0.013(2) 0.021(2) 0.015(2)
C46 0.044(3) 0.053(3) 0.047(3) 0.019(2) 0.021(2) 0.016(2)
C47 0.060(3) 0.063(4) 0.052(3) 0.030(3) 0.018(3) 0.021(3)
C48 0.079(4) 0.050(4) 0.051(3) 0.017(3) 0.026(3) 0.029(3)
C49 0.039(3) 0.056(3) 0.051(3) 0.016(3) 0.018(2) 0.005(2)
C50 0.115(7) 0.070(5) 0.069(5) 0.028(4) 0.023(5) 0.001(5)
C51 0.101(6) 0.073(5) 0.076(5) 0.031(4) 0.015(5) 0.013(5)
C52 0.047(3) 0.053(3) 0.046(3) 0.017(2) 0.021(2) 0.010(2)
C53 0.080(5) 0.076(5) 0.041(3) 0.017(3) 0.015(3) -0.002(4)
Ca1 0.0605(6) 0.0409(6) 0.0340(5) 0.0121(4) 0.0180(4) 0.0103(5)
Ca3 0.0903(10) 0.0502(7) 0.0400(6) 0.0122(5) 0.0122(6) 0.0051(6)
Ca4 0.133(3) 0.0674(19) 0.0458(14) 0.0163(13) 0.0429(17) 0.0335(19)
Cl1 0.064(2) 0.0545(18) 0.0407(19) 0.0097(14) 0.0284(16) 0.0146(16)
N1 0.070(3) 0.051(3) 0.044(3) 0.023(2) 0.031(2) 0.022(2)
N2 0.053(2) 0.051(3) 0.039(2) 0.019(2) 0.0252(19) 0.018(2)
N3 0.067(4) 0.148(8) 0.054(4) 0.004(4) 0.023(3) -0.014(4)
N4 0.060(3) 0.136(7) 0.052(3) -0.004(4) 0.032(3) -0.029(4)
N5 0.053(2) 0.048(3) 0.034(2) 0.0143(19) 0.0163(18) 0.015(2)
N6 0.049(2) 0.055(3) 0.038(2) 0.012(2) 0.0204(19) 0.013(2)
N7 0.042(2) 0.045(3) 0.047(2) 0.008(2) 0.0151(19) 0.0113(18)
N8 0.052(3) 0.051(3) 0.048(3) 0.010(2) 0.012(2) 0.003(2)
N9 0.042(2) 0.042(2) 0.043(2) 0.0118(19) 0.0191(18) 0.0114(18)
N10 0.052(2) 0.056(3) 0.041(2) 0.019(2) 0.022(2) 0.016(2)
N11 0.079(4) 0.076(4) 0.050(3) 0.030(3) 0.018(3) -0.014(3)
N12 0.083(4) 0.087(5) 0.042(3) 0.025(3) 0.015(3) -0.015(3)
Na2 0.0415(9) 0.0377(10) 0.0363(9) 0.0182(8) 0.0201(7) 0.0116(7)
O1A 0.165(6) 0.082(4) 0.038(2) 0.025(2) 0.050(3) 0.063(4)
O1B 0.062(5) 0.056(5) 0.036(4) 0.016(3) 0.014(3) 0.020(4)
O1C 0.047(8) 0.061(10) 0.053(9) 0.016(8) 0.018(7) 0.014(7)
O2C 0.066(3) 0.063(3) 0.056(3) 0.018(2) 0.017(2) 0.016(2)
O2D 0.125(5) 0.055(3) 0.036(2) 0.0119(19) 0.019(2) 0.039(3)
O3 0.118(5) 0.052(3) 0.060(3) 0.002(2) 0.048(3) -0.013(3)
O4 0.062(7) 0.104(10) 0.124(11) 0.055(9) 0.009(7) -0.002(6)
O5 0.079(3) 0.064(3) 0.064(3) 0.032(3) 0.004(2) -0.003(2)
O6 0.061(3) 0.057(3) 0.073(3) 0.024(2) 0.001(2) 0.004(2)
O7 0.119(5) 0.089(4) 0.048(3) 0.021(3) 0.037(3) 0.052(4)
O8 0.040(3) 0.041(4) 0.027(3) 0.008(3) 0.013(3) 0.003(3)
O10 0.120(5) 0.073(4) 0.092(4) 0.033(3) 0.040(4) 0.008(4)
O11 0.103(4) 0.073(4) 0.080(4) 0.017(3) 0.041(3) 0.024(3)
O12 0.112(8) 0.086(7) 0.072(6) 0.057(6) 0.061(6) 0.070(7)
O13 0.136(5) 0.053(3) 0.047(3) 0.020(2) 0.029(3) 0.026(3)
O14 0.091(4) 0.075(4) 0.058(3) 0.012(3) 0.008(3) 0.016(3)
O16A 0.076(6) 0.071(6) 0.049(5) 0.014(5) 0.014(4) 0.025(5)
O16B 0.19(2) 0.065(9) 0.089(10) 0.007(7) -0.027(12) 0.019(10)
O17 0.112(5) 0.066(4) 0.100(4) 0.039(3) 0.045(4) 0.009(3)
O18 0.175(7) 0.057(3) 0.048(3) 0.023(2) -0.005(3) -0.023(4)
O19 0.158(6) 0.054(3) 0.040(2) 0.016(2) 0.017(3) 0.031(3)
O9 0.074(3) 0.061(3) 0.063(3) 0.010(2) 0.021(2) 0.008(2)
Br2A 0.181(13) 0.075(7) 0.26(2) 0.053(9) 0.140(14) 0.011(6)
Br2B 0.216(8) 0.078(4) 0.084(2) -0.002(2) -0.003(3) 0.049(4)
O24 0.079(3) 0.059(3) 0.103(4) 0.031(3) 0.035(3) 0.012(3)
O15 0.088(4) 0.100(5) 0.161(7) 0.073(5) 0.053(5) 0.039(4)
Br4B 0.171(8) 0.224(11) 0.104(5) 0.060(6) 0.033(5) 0.130(8)
Br4C 0.235(18) 0.153(11) 0.162(12) 0.055(10) 0.084(12) 0.090(12)
Br1B 0.0498(11) 0.0546(13) 0.0474(10) 0.0186(7) 0.0282(7) 0.0183(9)
Br4A 0.0872(10) 0.1198(14) 0.0840(10) 0.0113(9) 0.0182(8) 0.0149(9)
Br8 0.047(3) 0.071(5) 0.045(4) -0.006(4) 0.017(3) 0.005(3)
O2A 0.094(11) 0.095(11) 0.112(13) -0.018(10) 0.019(9) 0.022(9)
Br1A 0.0493(12) 0.0525(14) 0.087(3) 0.0104(16) 0.0225(15) 0.0210(10)
O1E 0.20(2) 0.24(2) 0.098(11) 0.106(14) 0.108(13) 0.160(19)
Br3 0.0739(5) 0.0705(5) 0.0699(5) 0.0315(4) 0.0393(4) 0.0272(4)
O2B 0.097(14) 0.21(3) 0.15(2) 0.107(19) -0.064(14) -0.063(15)
Br6 0.0543(4) 0.0495(4) 0.0775(5) 0.0217(3) 0.0405(3) 0.0127(3)
Br7 0.0500(4) 0.0587(5) 0.0868(8) 0.0263(5) 0.0187(5) 0.0097(4)

loop_
_atom_type_symbol
_atom_type_description
_atom_type_scat_dispersion_real
_atom_type_scat_dispersion_imag
_atom_type_scat_source
C C 0.0181 0.0091 'International Tables Vol C Tables 4.2.6.8 and 6.1.1.4'
H H 0.0000 0.0000 'International Tables Vol C Tables 4.2.6.8 and 6.1.1.4'
Br Br -0.6763 1.2805 'International Tables Vol C Tables 4.2.6.8 and 6.1.1.4'
Ca Ca 0.3641 1.2855 'International Tables Vol C Tables 4.2.6.8 and 6.1.1.4'
Cl Cl 0.3639 0.7018 'International Tables Vol C Tables 4.2.6.8 and 6.1.1.4'
N N 0.0311 0.0180 'International Tables Vol C Tables 4.2.6.8 and 6.1.1.4'
Na Na 0.1353 0.1239 'International Tables Vol C Tables 4.2.6.8 and 6.1.1.4'
O O 0.0492 0.0322 'International Tables Vol C Tables 4.2.6.8 and 6.1.1.4'

loop_
_geom_angle_atom_site_label_1
_geom_angle_atom_site_label_2
_geom_angle_atom_site_label_3
_geom_angle
_geom_angle_site_symmetry_1
_geom_angle_site_symmetry_3
H1A C1 H1B 109.5 . .
H1A C1 H1C 109.5 . .
H1B C1 H1C 109.5 . .
C39 C1 H1A 109.5 . .
C39 C1 H1B 109.5 . .
C39 C1 H1C 109.5 . .
N5 C1A H1AA 125.8 . .
N5 C1A N6 108.4(5) . .
N6 C1A H1AA 125.8 . .
C2B C1B C6 119.1(6) . .
C12 C1B C2B 121.1(5) . .
C12 C1B C6 119.8(6) . .
H2A C2 H2B 107.7 . .
C2A C2 H2A 108.9 . .
C2A C2 H2B 108.9 . .
N3 C2 H2A 108.9 . .
N3 C2 H2B 108.9 . .
N3 C2 C2A 113.5(9) . .
C2 C2A Ca3 166.3(5) . 2_656
O3 C2A C2 118.7(8) . .
O3 C2A Ca3 73.3(6) . 2_656
O17 C2A C2 118.6(7) . .
O17 C2A Ca3 49.9(5) . 2_656
O17 C2A O3 122.7(9) . .
C1B C2B C14 120.2(6) . .
C9 C2B C1B 118.6(5) . .
C9 C2B C14 121.1(6) . .
H3A C3 H3B 109.5 . .
H3A C3 H3C 109.5 . .
H3B C3 H3C 109.5 . .
C10 C3 H3A 109.5 . .
C10 C3 H3B 109.5 . .
C10 C3 H3C 109.5 . .
C3B C3A H3AA 119.3 . .
C4A C3A H3AA 126.9 . .
C4A C3A C3B 91(2) . .
C4A C3A N3 106.1(15) . .
N3 C3A H3AA 126.9 . .
N3 C3A C3B 52.5(13) . .
N3 C3AA H3AB 122.0 . .
N4 C3AA H3AB 122.0 . .
N4 C3AA N3 116.0(7) . .
C3A C3B H3BA 121.3 . .
C4B C3B C3A 86.8(15) . .
C4B C3B H3BA 128.3 . .
C4B C3B N3 103.3(17) . .
N3 C3B C3A 53.9(12) . .
N3 C3B H3BA 128.3 . .
C53 C4 Ca3 171.4(7) . 2_666
O14 C4 C53 119.3(8) . .
O14 C4 Ca3 64.5(7) . 2_666
O14 C4 O16A 110.7(12) . .
O14 C4 O16B 124.1(10) . .
O16A C4 C53 122.5(7) . .
O16A C4 Ca3 50.4(6) . 2_666
O16B C4 C53 104.9(15) . .
O16B C4 Ca3 76.9(13) . 2_666
O16B C4 O16A 64.0(13) . .
C3A C4A H4A 127.7 . .
C3A C4A C4B 90(3) . .
C3A C4A N4 104.7(17) . .
C4B C4A H4A 116.9 . .
N4 C4A H4A 127.7 . .
N4 C4A C4B 56.1(15) . .
C24 C4AA H4AA 126.5 . .
C24 C4AA N2 106.9(6) . .
N2 C4AA H4AA 126.5 . .
C3B C4B C4A 91.7(14) . .
C3B C4B H4B 127.4 . .
C3B C4B N4 105.2(15) . .
C4A C4B H4B 119.2 . .
N4 C4B C4A 51.5(11) . .
N4 C4B H4B 127.4 . .
C1B C6 H6A 109.1 . .
C1B C6 H6B 109.1 . .
H6A C6 H6B 107.9 . .
N4 C6 C1B 112.3(5) . .
N4 C6 H6A 109.1 . .
N4 C6 H6B 109.1 . .
C2B C9 C15 120.3(5) . .
C10 C9 C2B 121.3(5) . .
C10 C9 C15 118.4(5) . .
C9 C10 C3 119.9(5) . .
C9 C10 C11 119.2(5) . .
C11 C10 C3 120.9(5) . .
C10 C11 C16 119.9(5) . .
C12 C11 C10 120.5(5) . .
C12 C11 C16 119.5(5) . .
C1B C12 C13 120.4(5) . .
C11 C12 C1B 119.1(5) . .
C11 C12 C13 120.4(5) . .
C12 C13 H13A 109.5 . .
C12 C13 H13B 109.5 . .
C12 C13 H13C 109.5 . .
H13A C13 H13B 109.5 . .
H13A C13 H13C 109.5 . .
H13B C13 H13C 109.5 . .
C2B C14 H14A 109.5 . .
C2B C14 H14B 109.5 . .
C2B C14 H14C 109.5 . .
H14A C14 H14B 109.5 . .
H14A C14 H14C 109.5 . .
H14B C14 H14C 109.5 . .
C9 C15 H15A 109.2 . .
C9 C15 H15B 109.2 . .
H15A C15 H15B 107.9 . .
N2 C15 C9 112.0(4) . .
N2 C15 H15A 109.2 . .
N2 C15 H15B 109.2 . .
C11 C16 H16A 109.1 . .
C11 C16 H16B 109.1 . .
H16A C16 H16B 107.8 . .
N5 C16 C11 112.6(4) . .
N5 C16 H16A 109.1 . .
N5 C16 H16B 109.1 . .
C18 C17 H17 126.5 . .
C18 C17 N5 107.0(5) . .
N5 C17 H17 126.5 . .
C17 C18 H18 126.4 . .
C17 C18 N6 107.2(6) . .
N6 C18 H18 126.4 . .
H20A C20 H20B 107.7 . .
C21 C20 H20A 108.9 . .
C21 C20 H20B 108.9 . .
N6 C20 H20A 108.9 . .
N6 C20 H20B 108.9 . .
N6 C20 C21 113.4(5) . .
C20 C21 Ca3 165.2(6) . 2_656
O2D C21 C20 116.0(7) . .
O2D C21 Ca3 67.2(4) . 2_656
O18 C21 C20 120.7(6) . .
O18 C21 Ca3 58.4(4) . 2_656
O18 C21 O2D 123.3(8) . .
C4AA C24 H24 126.5 . .
C4AA C24 N1 107.0(5) . .
N1 C24 H24 126.5 . .
N1 C25 H25 125.8 . .
N2 C25 H25 125.8 . .
N2 C25 N1 108.4(6) . .
H26A C26 H26B 107.5 . .
C27 C26 H26A 108.5 . .
C27 C26 H26B 108.5 . .
N1 C26 H26A 108.5 . .
N1 C26 H26B 108.5 . .
N1 C26 C27 114.9(6) . .
C26 C27 Ca4 170.6(6) . .
O1A C27 C26 116.3(7) 2_656 .
O1A C27 Ca4 60.1(4) 2_656 .
O1A C27 O7 123.7(7) 2_656 .
O7 C27 C26 119.8(6) . .
O7 C27 Ca4 63.9(4) . .
C29 C28 Ca1 179.4(4) . .
O5 C28 C29 120.6(6) . .
O5 C28 Ca1 59.8(3) . .
O5 C28 O6 123.7(6) . 2_656
O6 C28 C29 115.7(6) 2_656 .
O6 C28 Ca1 63.9(3) 2_656 .
C28 C29 H29A 109.2 . .
C28 C29 H29B 109.2 . .
H29A C29 H29B 107.9 . .
N8 C29 C28 112.2(5) . .
N8 C29 H29A 109.2 . .
N8 C29 H29B 109.2 . .
C31 C30 H30 126.4 . .
C31 C30 N8 107.3(6) . .
N8 C30 H30 126.4 . .
C30 C31 H31 126.4 . .
C30 C31 N7 107.1(6) . .
N7 C31 H31 126.4 . .
N7 C32 H32 125.9 . .
N8 C32 H32 125.9 . .
N8 C32 N7 108.2(5) . .
H33A C33 H33B 107.8 . .
C34 C33 H33A 109.0 . .
C34 C33 H33B 109.0 . .
N7 C33 H33A 109.0 . .
N7 C33 H33B 109.0 . .
N7 C33 C34 112.9(5) . .
C35 C34 C33 120.4(5) . .
C35 C34 C39 119.7(5) . .
C39 C34 C33 119.9(5) . .
C34 C35 C36 119.4(5) . .
C34 C35 C40 120.5(5) . .
C36 C35 C40 120.1(5) . .
C35 C36 C43 119.4(5) . .
C37 C36 C35 120.5(5) . .
C37 C36 C43 120.0(5) . .
C36 C37 C38 119.3(5) . .
C36 C37 C42 120.9(5) . .
C38 C37 C42 119.8(5) . .
C37 C38 C49 118.7(5) . .
C39 C38 C37 120.5(5) . .
C39 C38 C49 120.8(5) . .
C34 C39 C1 119.4(5) . .
C38 C39 C1 120.4(5) . .
C38 C39 C34 120.1(5) . .
C35 C40 H40A 109.5 . .
C35 C40 H40B 109.5 . .
C35 C40 H40C 109.5 . .
H40A C40 H40B 109.5 . .
H40A C40 H40C 109.5 . .
H40B C40 H40C 109.5 . .
C37 C42 H42A 109.5 . .
C37 C42 H42B 109.5 . .
C37 C42 H42C 109.5 . .
H42A C42 H42B 109.5 . .
H42A C42 H42C 109.5 . .
H42B C42 H42C 109.5 . .
C36 C43 H43A 109.3 . .
C36 C43 H43B 109.3 . .
H43A C43 H43B 108.0 . .
N9 C43 C36 111.6(4) . .
N9 C43 H43A 109.3 . .
N9 C43 H43B 109.3 . .
C45 C44 H44 126.6 . .
C45 C44 N9 106.9(5) . .
N9 C44 H44 126.6 . .
C44 C45 H45 126.7 . .
C44 C45 N10 106.7(5) . .
N10 C45 H45 126.7 . .
N9 C46 H46 125.2 . .
N9 C46 N10 109.6(5) . .
N10 C46 H46 125.2 . .
H47A C47 H47B 107.6 . .
C48 C47 H47A 108.7 . .
C48 C47 H47B 108.7 . .
N10 C47 H47A 108.7 . .
N10 C47 H47B 108.7 . .
N10 C47 C48 114.0(5) . .
O2C C48 C47 119.7(6) . .
O2C C48 O19 125.2(7) . .
O19 C48 C47 115.0(7) . .
C38 C49 H49A 109.5 . .
C38 C49 H49B 109.5 . .
H49A C49 H49B 108.1 . .
N11 C49 C38 110.8(5) . .
N11 C49 H49A 109.5 . .
N11 C49 H49B 109.5 . .
C51 C50 H50 126.0 . .
C51 C50 N11 108.0(8) . .
N11 C50 H50 126.0 . .
C50 C51 H51 127.1 . .
C50 C51 N12 105.9(8) . .
N12 C51 H51 127.1 . .
N11 C52 H52 124.7 . .
N11 C52 N12 110.6(6) . .
N12 C52 H52 124.7 . .
C4 C53 H53A 108.8 . .
C4 C53 H53B 108.8 . .
H53A C53 H53B 107.7 . .
N12 C53 C4 113.7(8) . .
N12 C53 H53A 108.8 . .
N12 C53 H53B 108.8 . .
Br5 Ca1 Ca1 101.4(5) . 2_656
Br5 Ca1 Ca3 88.0(5) . 2_656
Br5 Ca1 Ca4 127.4(5) . 2_656
C28 Ca1 Br5 92.6(5) . .
C28 Ca1 Ca1 57.15(13) . 2_656
C28 Ca1 Ca3 141.59(13) . 2_656
C28 Ca1 Ca4 92.86(14) . 2_656
Ca1 Ca1 Ca3 159.36(5) 2_656 2_656
Ca4 Ca1 Ca1 124.87(6) 2_656 2_656
Ca4 Ca1 Ca3 57.97(6) 2_656 2_656
Cl1 Ca1 Br5 4.8(6) . .
Cl1 Ca1 C28 90.1(2) . .
Cl1 Ca1 Ca1 103.5(2) . 2_656
Cl1 Ca1 Ca3 87.3(2) . 2_656
Cl1 Ca1 Ca4 123.4(2) . 2_656
O1A Ca1 Br5 166.4(5) . .
O1A Ca1 C28 89.5(2) . .
O1A Ca1 Ca1 91.01(14) . 2_656
O1A Ca1 Ca3 82.12(15) . 2_656
O1A Ca1 Ca4 39.08(15) . 2_656
O1A Ca1 Cl1 162.4(2) . .
O1A Ca1 O2D 78.74(19) . .
O1A Ca1 O3 94.9(2) . .
O1A Ca1 O5 89.9(3) . .
O1A Ca1 O6 93.8(2) . .
O1A Ca1 O6 88.2(2) . 2_656
O2D Ca1 Br5 87.8(5) . .
O2D Ca1 C28 106.5(2) . .
O2D Ca1 Ca1 161.19(18) . 2_656
O2D Ca1 Ca3 35.08(16) . 2_656
O2D Ca1 Ca4 40.83(14) . 2_656
O2D Ca1 Cl1 84.5(2) . .
O2D Ca1 O5 82.2(2) . .
O2D Ca1 O6 131.4(2) . 2_656
O3 Ca1 Br5 83.3(5) . .
O3 Ca1 C28 175.48(19) . .
O3 Ca1 Ca1 121.72(19) . 2_656
O3 Ca1 Ca3 40.50(19) . 2_656
O3 Ca1 Ca4 91.15(19) . 2_656
O3 Ca1 Cl1 85.9(2) . .
O3 Ca1 O2D 75.3(3) . .
O3 Ca1 O5 155.6(2) . .
O3 Ca1 O6 153.0(2) . 2_656
O5 Ca1 Br5 86.4(5) . .
O5 Ca1 C28 24.91(18) . .
O5 Ca1 Ca1 82.04(13) . 2_656
O5 Ca1 Ca3 117.20(13) . 2_656
O5 Ca1 Ca4 77.64(18) . 2_656
O5 Ca1 Cl1 82.4(2) . .
O5 Ca1 O6 50.87(16) . 2_656
O6 Ca1 Br5 99.6(5) . .
O6 Ca1 Br5 99.5(5) 2_656 .
O6 Ca1 C28 92.12(18) . .
O6 Ca1 C28 25.98(17) 2_656 .
O6 Ca1 Ca1 35.03(12) . 2_656
O6 Ca1 Ca1 31.30(11) 2_656 2_656
O6 Ca1 Ca3 125.67(13) . 2_656
O6 Ca1 Ca3 164.89(14) 2_656 2_656
O6 Ca1 Ca4 107.54(15) 2_656 2_656
O6 Ca1 Ca4 132.45(17) . 2_656
O6 Ca1 Cl1 103.8(2) . .
O6 Ca1 Cl1 99.0(3) 2_656 .
O6 Ca1 O2D 159.69(19) . .
O6 Ca1 O3 86.7(2) . .
O6 Ca1 O5 116.93(18) . .
O6 Ca1 O6 66.33(19) . 2_656
C4 Ca3 C2A 166.4(3) 2_666 2_656
C21 Ca3 C2A 84.5(2) 2_656 2_656
C21 Ca3 C4 86.0(3) 2_656 2_666
C21 Ca3 O3 77.54(19) 2_656 2_656
O2D Ca3 C2A 79.5(2) 2_656 2_656
O2D Ca3 C4 87.7(3) 2_656 2_666
O2D Ca3 C21 26.10(17) 2_656 2_656
O2D Ca3 O3 63.37(17) 2_656 2_656
O2D Ca3 O14 105.3(2) 2_656 2_666
O3 Ca3 C2A 24.39(18) 2_656 2_656
O3 Ca3 C4 142.9(3) 2_656 2_666
O13 Ca3 C2A 91.9(2) . 2_656
O13 Ca3 C4 79.6(3) . 2_666
O13 Ca3 C21 96.9(2) . 2_656
O13 Ca3 O2D 71.56(17) . 2_656
O13 Ca3 O3 69.87(18) . 2_656
O13 Ca3 O14 71.3(2) . 2_666
O13 Ca3 O18 122.0(2) . 2_656
O13 Ca3 O19 148.30(19) . 2_666
O14 Ca3 C2A 159.35(19) 2_666 2_656
O14 Ca3 C2A 92.2(2) . 2_656
O14 Ca3 C4 95.8(2) . 2_666
O14 Ca3 C4 23.7(2) 2_666 2_666
O14 Ca3 C21 108.8(2) 2_666 2_656
O14 Ca3 C21 171.5(2) . 2_656
O14 Ca3 O2D 145.47(19) . 2_656
O14 Ca3 O3 96.27(19) . 2_656
O14 Ca3 O3 141.18(17) 2_666 2_656
O14 Ca3 O13 75.3(2) . .
O14 Ca3 O14 72.3(3) . 2_666
O14 Ca3 O17 85.0(2) . 2_656
O14 Ca3 O18 162.1(3) . 2_656
O14 Ca3 O19 76.2(2) . 2_666
O16A Ca3 C2A 148.2(3) 2_666 2_656
O16A Ca3 C4 28.2(3) 2_666 2_666
O16A Ca3 C21 65.2(3) 2_666 2_656
O16A Ca3 O2D 77.1(3) 2_666 2_656
O16A Ca3 O3 140.4(3) 2_666 2_656
O16A Ca3 O13 100.9(3) 2_666 .
O16A Ca3 O14 119.1(3) 2_666 .
O16A Ca3 O14 50.6(3) 2_666 2_666
O16A Ca3 O17 144.3(3) 2_666 2_656
O16A Ca3 O18 65.2(4) 2_666 2_656
O16A Ca3 O19 81.3(4) 2_666 2_666
O17 Ca3 C2A 23.23(19) 2_656 2_656
O17 Ca3 C4 168.9(3) 2_656 2_666
O17 Ca3 C21 94.9(3) 2_656 2_656
O17 Ca3 O2D 98.0(2) 2_656 2_656
O17 Ca3 O3 47.51(18) 2_656 2_656
O17 Ca3 O13 111.2(2) 2_656 .
O17 Ca3 O14 155.9(2) 2_656 2_666
O17 Ca3 O18 84.2(3) 2_656 2_656
O17 Ca3 O19 79.6(2) 2_656 2_666
O18 Ca3 C2A 83.3(3) 2_656 2_656
O18 Ca3 C4 92.2(3) 2_656 2_666
O18 Ca3 C21 25.1(2) 2_656 2_656
O18 Ca3 O2D 50.64(17) 2_656 2_656
O18 Ca3 O3 86.8(2) 2_656 2_656
O18 Ca3 O14 115.5(3) 2_656 2_666
O19 Ca3 C2A 102.8(2) 2_666 2_656
O19 Ca3 C4 89.8(3) 2_666 2_666
O19 Ca3 C21 112.21(19) 2_666 2_656
O19 Ca3 O2D 138.30(17) 2_666 2_656
O19 Ca3 O3 127.1(2) 2_666 2_656
O19 Ca3 O14 87.0(2) 2_666 2_666
O19 Ca3 O18 87.92(19) 2_666 2_656
C27 Ca4 Ca1 58.89(16) . 2_656
C27 Ca4 Ca3 98.1(2) . .
C27 Ca4 Na2 60.81(15) . .
Ca1 Ca4 Ca3 65.54(7) 2_656 .
Ca1 Ca4 Na2 119.58(10) 2_656 .
Na2 Ca4 Ca3 120.96(10) . .
O1A Ca4 C27 24.75(18) 2_656 .
O1A Ca4 Ca1 34.29(12) 2_656 2_656
O1A Ca4 Ca3 85.5(2) 2_656 .
O1A Ca4 Na2 85.55(13) 2_656 .
O1A Ca4 O2D 70.81(19) 2_656 2_656
O1A Ca4 O7 50.07(18) 2_656 .
O1A Ca4 O13 68.1(2) 2_656 .
O1B Ca4 C27 95.3(3) . .
O1B Ca4 Ca1 146.6(3) . 2_656
O1B Ca4 Ca3 101.4(2) . .
O1B Ca4 Na2 38.95(19) . .
O1B Ca4 O1A 118.8(3) . 2_656
O1B Ca4 O2D 143.0(3) . 2_656
O1B Ca4 O7 72.0(2) . .
O1B Ca4 O13 81.9(3) . .
O1C Ca4 C27 100.1(5) . .
O1C Ca4 Ca1 79.5(4) . 2_656
O1C Ca4 Ca3 123.3(4) . .
O1C Ca4 Na2 114.8(4) . .
O1C Ca4 O1A 89.5(5) . 2_656
O1C Ca4 O1B 129.4(5) . .
O1C Ca4 O2D 83.6(4) . 2_656
O1C Ca4 O7 107.0(5) . .
O1C Ca4 O13 148.4(5) . .
O2D Ca4 C27 94.3(2) 2_656 .
O2D Ca4 Ca1 37.52(12) 2_656 2_656
O2D Ca4 Ca3 41.79(14) 2_656 .
O2D Ca4 Na2 150.3(2) 2_656 .
O2D Ca4 O7 119.0(2) 2_656 .
O2D Ca4 O13 68.6(2) 2_656 .
O7 Ca4 C27 25.38(19) . .
O7 Ca4 Ca1 84.27(16) . 2_656
O7 Ca4 Ca3 111.9(2) . .
O7 Ca4 Na2 35.53(13) . .
O7 Ca4 O13 76.0(2) . .
O8 Ca4 C27 80.8(3) . .
O8 Ca4 Ca1 118.5(2) . 2_656
O8 Ca4 Ca3 78.1(2) . .
O8 Ca4 Na2 46.28(17) . .
O8 Ca4 O1A 99.0(3) . 2_656
O8 Ca4 O1B 29.6(3) . .
O8 Ca4 O1C 157.8(5) . .
O8 Ca4 O2D 118.6(3) . 2_656
O8 Ca4 O7 65.0(2) . .
O8 Ca4 O13 52.6(2) . .
O13 Ca4 C27 68.8(2) . .
O13 Ca4 Ca1 69.47(16) . 2_656
O13 Ca4 Ca3 37.03(12) . .
O13 Ca4 Na2 86.33(14) . .
C24 N1 C26 127.0(5) . .
C25 N1 C24 108.2(5) . .
C25 N1 C26 124.7(6) . .
C4AA N2 C15 124.7(5) . .
C25 N2 C4AA 109.5(5) . .
C25 N2 C15 125.7(5) . .
C2 N3 C3A 120.8(10) . .
C2 N3 C3B 118.1(12) . .
C3AA N3 C2 129.7(7) . .
C3AA N3 C3A 98.4(11) . .
C3AA N3 C3B 101.6(10) . .
C3B N3 C3A 73.6(13) . .
C3AA N4 C4A 104.2(9) . .
C3AA N4 C4B 98.5(10) . .
C3AA N4 C6 131.5(6) . .
C4A N4 C4B 72.5(19) . .
C6 N4 C4A 118.4(11) . .
C6 N4 C4B 114.9(10) . .
C1A N5 C16 125.6(5) . .
C1A N5 C17 108.8(5) . .
C17 N5 C16 125.6(5) . .
C1A N6 C18 108.7(5) . .
C1A N6 C20 123.8(5) . .
C18 N6 C20 127.5(5) . .
C31 N7 C33 125.2(5) . .
C32 N7 C31 107.7(5) . .
C32 N7 C33 127.1(5) . .
C30 N8 C29 126.4(6) . .
C32 N8 C29 123.9(6) . .
C32 N8 C30 109.6(5) . .
C44 N9 C43 125.0(4) . .
C46 N9 C43 125.6(4) . .
C46 N9 C44 108.7(5) . .
C45 N10 C47 128.4(5) . .
C46 N10 C45 108.1(5) . .
C46 N10 C47 123.5(5) . .
C50 N11 C49 124.0(6) . .
C52 N11 C49 128.9(6) . .
C52 N11 C50 106.9(6) . .
C51 N12 C53 125.7(7) . .
C52 N12 C51 107.6(6) . .
C52 N12 C53 125.8(7) . .
O1B Na2 Ca4 36.1(2) . .
O1B Na2 O8 24.5(2) . .
O2C Na2 Ca4 85.66(14) . .
O2C Na2 O1B 74.3(2) . .
O2C Na2 O8 55.24(18) . .
O2C Na2 O12 78.3(3) . .
O4 Na2 Ca4 84.3(5) . .
O4 Na2 O1B 81.3(4) . .
O4 Na2 O2C 150.4(4) . .
O4 Na2 O7 106.9(5) . .
O4 Na2 O8 104.5(4) . .
O4 Na2 O10 79.0(4) . .
O4 Na2 O11 106.0(5) . .
O4 Na2 O12 80.3(6) . .
O7 Na2 Ca4 40.70(15) . .
O7 Na2 O1B 74.2(2) . .
O7 Na2 O2C 82.5(2) . .
O7 Na2 O8 59.9(2) . .
O7 Na2 O10 78.5(3) . .
O7 Na2 O11 129.5(2) . .
O7 Na2 O12 149.3(3) . .
O8 Na2 Ca4 34.51(15) . .
O10 Na2 Ca4 106.9(2) . .
O10 Na2 O1B 139.8(3) . .
O10 Na2 O2C 130.6(2) . .
O10 Na2 O8 137.7(3) . .
O10 Na2 O12 132.1(3) . .
O11 Na2 Ca4 168.73(19) . .
O11 Na2 O1B 148.3(3) . .
O11 Na2 O2C 87.3(2) . .
O11 Na2 O8 141.6(2) . .
O11 Na2 O10 71.5(2) . .
O11 Na2 O12 73.5(3) . .
O12 Na2 Ca4 113.5(2) . .
O12 Na2 O1B 77.6(3) . .
O12 Na2 O8 89.4(3) . .
C27 O1A Ca1 156.8(6) 2_656 .
C27 O1A Ca4 95.2(5) 2_656 2_656
Ca1 O1A Ca4 106.63(19) . 2_656
Ca4 O1B Na2 105.0(3) . .
O8 O1B Ca4 68.7(5) . .
O8 O1B Na2 92.9(5) . .
Ca4 O1C H1CA 120.0 . .
Ca4 O1C H1CB 119.8 . .
H1CA O1C H1CB 97.1 . .
C48 O2C Na2 150.0(5) . .
C21 O2D Ca1 122.0(5) . .
C21 O2D Ca3 86.7(5) . 2_656
C21 O2D Ca4 130.2(6) . 2_656
Ca1 O2D Ca3 113.4(3) . 2_656
Ca1 O2D Ca4 101.65(19) . 2_656
Ca4 O2D Ca3 97.62(18) 2_656 2_656
C2A O3 Ca1 133.2(5) . .
C2A O3 Ca3 82.3(5) . 2_656
Ca1 O3 Ca3 107.4(3) . 2_656
Na2 O4 H4C 123.9 . .
Na2 O4 H4D 123.4 . .
H4C O4 H4D 92.0 . .
C28 O5 Ca1 95.3(4) . .
C28 O6 Ca1 90.1(4) 2_656 2_656
C28 O6 Ca1 155.2(4) 2_656 .
Ca1 O6 Ca1 113.67(19) . 2_656
C27 O7 Ca4 90.7(4) . .
C27 O7 Na2 164.1(5) . .
Na2 O7 Ca4 103.8(2) . .
Ca4 O8 Na2 99.2(3) . .
O1B O8 Ca4 81.7(5) . .
O1B O8 Na2 62.6(5) . .
Na2 O10 H10A 125.1 . .
Na2 O10 H10B 125.5 . .
H10A O10 H10B 109.4 . .
Na2 O11 H11A 125.4 . .
Na2 O11 H11B 125.4 . .
H11A O11 H11B 109.1 . .
Na2 O12 H12A 125.3 . .
Na2 O12 H12B 125.6 . .
H12A O12 H12B 109.0 . .
Ca3 O13 Ca4 101.1(2) . .
C4 O14 Ca3 159.2(7) . .
C4 O14 Ca3 91.8(7) . 2_666
Ca3 O14 Ca3 107.7(2) . 2_666
C4 O16A Ca3 101.4(6) . 2_666
C4 O16A O16B 53.6(9) . .
O16B O16A Ca3 100.3(9) . 2_666
C4 O16B O16A 62.4(13) . .
C2A O17 Ca3 106.9(6) . 2_656
C21 O18 Ca3 96.5(5) . 2_656
C48 O19 Ca3 141.2(6) . 2_666
H9A O9 H9B 109.5 . .
H24A O24 H24B 109.5 . .
H15C O15 H15D 109.4 . .

loop_
_geom_bond_atom_site_label_1
_geom_bond_atom_site_label_2
_geom_bond_distance
_geom_bond_site_symmetry_2
Br5 Ca1 2.953(18) .
C1 H1A 0.9800 .
C1 H1B 0.9800 .
C1 H1C 0.9800 .
C1 C39 1.518(8) .
C1A H1AA 0.9500 .
C1A N5 1.318(7) .
C1A N6 1.338(7) .
C1B C2B 1.406(9) .
C1B C6 1.503(9) .
C1B C12 1.402(9) .
C2 H2A 0.9900 .
C2 H2B 0.9900 .
C2 C2A 1.475(14) .
C2 N3 1.418(11) .
C2A Ca3 3.004(10) 2_656
C2A O3 1.252(9) .
C2A O17 1.238(10) .
C2B C9 1.400(9) .
C2B C14 1.498(9) .
C3 H3A 0.9800 .
C3 H3B 0.9800 .
C3 H3C 0.9800 .
C3 C10 1.520(8) .
C3A H3AA 0.9500 .
C3A C3B 1.85(4) .
C3A C4A 1.37(3) .
C3A N3 1.56(3) .
C3AA H3AB 0.9500 .
C3AA N3 1.293(10) .
C3AA N4 1.282(9) .
C3B H3BA 0.9500 .
C3B C4B 1.42(3) .
C3B N3 1.53(3) .
C4 C53 1.499(16) .
C4 Ca3 2.969(13) 2_666
C4 O14 1.193(12) .
C4 O16A 1.433(16) .
C4 O16B 1.30(2) .
C4A H4A 0.9500 .
C4A C4B 1.80(5) .
C4A N4 1.48(2) .
C4AA H4AA 0.9500 .
C4AA C24 1.342(9) .
C4AA N2 1.360(9) .
C4B H4B 0.9500 .
C4B N4 1.57(3) .
C6 H6A 0.9900 .
C6 H6B 0.9900 .
C6 N4 1.468(9) .
C9 C10 1.397(9) .
C9 C15 1.521(8) .
C10 C11 1.405(8) .
C11 C12 1.401(8) .
C11 C16 1.502(8) .
C12 C13 1.529(9) .
C13 H13A 0.9800 .
C13 H13B 0.9800 .
C13 H13C 0.9800 .
C14 H14A 0.9800 .
C14 H14B 0.9800 .
C14 H14C 0.9800 .
C15 H15A 0.9900 .
C15 H15B 0.9900 .
C15 N2 1.488(7) .
C16 H16A 0.9900 .
C16 H16B 0.9900 .
C16 N5 1.495(7) .
C17 H17 0.9500 .
C17 C18 1.353(9) .
C17 N5 1.367(8) .
C18 H18 0.9500 .
C18 N6 1.353(8) .
C20 H20A 0.9900 .
C20 H20B 0.9900 .
C20 C21 1.512(11) .
C20 N6 1.460(8) .
C21 Ca3 2.891(8) 2_656
C21 O2D 1.274(8) .
C21 O18 1.236(11) .
C24 H24 0.9500 .
C24 N1 1.382(9) .
C25 H25 0.9500 .
C25 N1 1.323(8) .
C25 N2 1.317(8) .
C26 H26A 0.9900 .
C26 H26B 0.9900 .
C26 C27 1.495(11) .
C26 N1 1.456(8) .
C27 Ca4 2.953(8) .
C27 O1A 1.241(8) 2_656
C27 O7 1.266(10) .
C28 C29 1.531(9) .
C28 Ca1 2.866(6) .
C28 O5 1.212(8) .
C28 O6 1.255(8) 2_656
C29 H29A 0.9900 .
C29 H29B 0.9900 .
C29 N8 1.459(8) .
C30 H30 0.9500 .
C30 C31 1.332(11) .
C30 N8 1.370(10) .
C31 H31 0.9500 .
C31 N7 1.392(9) .
C32 H32 0.9500 .
C32 N7 1.343(8) .
C32 N8 1.312(9) .
C33 H33A 0.9900 .
C33 H33B 0.9900 .
C33 C34 1.509(8) .
C33 N7 1.465(8) .
C34 C35 1.404(8) .
C34 C39 1.407(8) .
C35 C36 1.409(8) .
C35 C40 1.510(7) .
C36 C37 1.395(8) .
C36 C43 1.515(7) .
C37 C38 1.408(8) .
C37 C42 1.510(9) .
C38 C39 1.390(9) .
C38 C49 1.514(8) .
C40 H40A 0.9800 .
C40 H40B 0.9800 .
C40 H40C 0.9800 .
C42 H42A 0.9800 .
C42 H42B 0.9800 .
C42 H42C 0.9800 .
C43 H43A 0.9900 .
C43 H43B 0.9900 .
C43 N9 1.484(7) .
C44 H44 0.9500 .
C44 C45 1.357(9) .
C44 N9 1.382(7) .
C45 H45 0.9500 .
C45 N10 1.388(7) .
C46 H46 0.9500 .
C46 N9 1.312(7) .
C46 N10 1.326(8) .
C47 H47A 0.9900 .
C47 H47B 0.9900 .
C47 C48 1.501(10) .
C47 N10 1.457(8) .
C48 O2C 1.229(9) .
C48 O19 1.268(9) .
C49 H49A 0.9900 .
C49 H49B 0.9900 .
C49 N11 1.493(9) .
C50 H50 0.9500 .
C50 C51 1.323(14) .
C50 N11 1.419(12) .
C51 H51 0.9500 .
C51 N12 1.425(12) .
C52 H52 0.9500 .
C52 N11 1.308(9) .
C52 N12 1.312(9) .
C53 H53A 0.9900 .
C53 H53B 0.9900 .
C53 N12 1.483(10) .
Ca1 Ca1 4.108(2) 2_656
Ca1 Ca3 4.2648(18) 2_656
Ca1 Ca4 3.907(4) 2_656
Ca1 Cl1 2.719(7) .
Ca1 O1A 2.297(5) .
Ca1 O2D 2.429(5) .
Ca1 O3 2.373(5) .
Ca1 O5 2.487(5) .
Ca1 O6 2.575(5) 2_656
Ca1 O6 2.331(5) .
Ca3 C2A 3.004(10) 2_656
Ca3 C4 2.969(13) 2_666
Ca3 C21 2.891(8) 2_656
Ca3 O2D 2.671(6) 2_656
Ca3 O3 2.903(8) 2_656
Ca3 O13 2.437(5) .
Ca3 O14 2.682(7) 2_666
Ca3 O14 2.389(6) .
Ca3 O16A 2.333(10) 2_666
Ca3 O17 2.401(8) 2_656
Ca3 O18 2.478(6) 2_656
Ca3 O19 2.454(6) 2_666
Ca4 Ca1 3.907(4) 2_656
Ca4 Na2 3.949(3) .
Ca4 O1A 2.570(7) 2_656
Ca4 O1B 2.408(9) .
Ca4 O1C 2.376(19) .
Ca4 O2D 2.608(7) 2_656
Ca4 O7 2.652(6) .
Ca4 O8 2.267(8) .
Ca4 O13 2.704(8) .
Na2 O1B 2.570(8) .
Na2 O2C 2.421(6) .
Na2 O4 2.293(13) .
Na2 O7 2.363(6) .
Na2 O8 2.891(7) .
Na2 O10 2.418(7) .
Na2 O11 2.416(7) .
Na2 O12 2.436(10) .
O1A C27 1.241(8) 2_656
O1A Ca4 2.570(7) 2_656
O1B O8 1.202(11) .
O1C H1CA 1.1409 .
O1C H1CB 1.1432 .
O2D Ca3 2.671(6) 2_656
O2D Ca4 2.608(7) 2_656
O3 Ca3 2.903(8) 2_656
O4 H4C 1.2619 .
O4 H4D 1.2573 .
O6 C28 1.255(8) 2_656
O6 Ca1 2.575(5) 2_656
O10 H10A 0.8766 .
O10 H10B 0.8767 .
O11 H11A 0.9092 .
O11 H11B 0.9089 .
O12 H12A 0.9218 .
O12 H12B 0.9232 .
O14 Ca3 2.682(7) 2_666
O16A Ca3 2.333(10) 2_666
O16A O16B 1.45(3) .
O17 Ca3 2.401(8) 2_656
O18 Ca3 2.478(6) 2_656
O19 Ca3 2.454(6) 2_666
O9 H9A 0.8701 .
O9 H9B 0.8700 .
O24 H24A 0.8689 .
O24 H24B 0.8704 .
O15 H15C 0.8701 .
O15 H15D 0.8705 .
Br4B Br4A 1.884(12) .
Br8 Br7 0.792(8) .
O2A O2B 0.96(3) .

loop_
_geom_torsion_atom_site_label_1
_geom_torsion_atom_site_label_2
_geom_torsion_atom_site_label_3
_geom_torsion_atom_site_label_4
_geom_torsion
_geom_torsion_site_symmetry_1
_geom_torsion_site_symmetry_4
C1B C2B C9 C10 1.9(7) . .
C1B C2B C9 C15 -179.1(4) . .
C1B C6 N4 C3AA 12.2(15) . .
C1B C6 N4 C4A 161(2) . .
C1B C6 N4 C4B -116.7(11) . .
C2 C2A O3 Ca1 66.0(12) . .
C2 C2A O3 Ca3 172.8(7) . 2_656
C2 C2A O17 Ca3 -171.0(6) . 2_656
C2A C2 N3 C3A -69.0(18) . .
C2A C2 N3 C3AA 66.6(16) . .
C2A C2 N3 C3B -155.8(12) . .
C2B C1B C6 N4 82.7(8) . .
C2B C1B C12 C11 2.8(7) . .
C2B C1B C12 C13 -174.6(5) . .
C2B C9 C10 C3 175.4(5) . .
C2B C9 C10 C11 -3.5(7) . .
C2B C9 C15 N2 -98.6(6) . .
C3 C10 C11 C12 -174.1(5) . .
C3 C10 C11 C16 7.0(7) . .
C3A C3B C4B C4A -0.4(12) . .
C3A C3B C4B N4 50.0(12) . .
C3A C3B N3 C2 116.6(13) . .
C3A C3B N3 C3AA -95.4(11) . .
C3A C4A C4B C3B 0.6(16) . .
C3A C4A C4B N4 -107.6(14) . .
C3A C4A N4 C3AA -14(3) . .
C3A C4A N4 C4B 80(3) . .
C3A C4A N4 C6 -170(2) . .
C3B C3A C4A C4B -0.4(13) . .
C3B C3A C4A N4 -55(3) . .
C3B C3A N3 C2 -113.3(14) . .
C3B C3A N3 C3AA 99.7(12) . .
C3B C4B N4 C3AA 22.5(11) . .
C3B C4B N4 C4A -79.8(12) . .
C3B C4B N4 C6 166.3(11) . .
C4 C53 N12 C51 -50.1(12) . .
C4 C53 N12 C52 117.9(10) . .
C4A C3A C3B C4B 0.5(16) . .
C4A C3A C3B N3 109.6(15) . .
C4A C3A N3 C2 168(2) . .
C4A C3A N3 C3AA 21(3) . .
C4A C3A N3 C3B -79(3) . .
C4A C4B N4 C3AA 102.3(10) . .
C4A C4B N4 C6 -113.8(11) . .
C4AA C24 N1 C25 -1.4(8) . .
C4AA C24 N1 C26 -178.0(7) . .
C4B C3B N3 C2 -167.5(12) . .
C4B C3B N3 C3A 75.9(13) . .
C4B C3B N3 C3AA -19.5(12) . .
C4B C4A N4 C3AA -94.6(12) . .
C4B C4A N4 C6 109.3(14) . .
C6 C1B C2B C9 177.7(5) . .
C6 C1B C2B C14 -5.0(7) . .
C6 C1B C12 C11 -176.4(5) . .
C6 C1B C12 C13 6.3(7) . .
C9 C10 C11 C12 4.8(7) . .
C9 C10 C11 C16 -174.1(5) . .
C9 C15 N2 C4AA -157.1(6) . .
C9 C15 N2 C25 23.9(8) . .
C10 C9 C15 N2 80.5(6) . .
C10 C11 C12 C1B -4.4(7) . .
C10 C11 C12 C13 172.9(5) . .
C10 C11 C16 N5 -101.7(6) . .
C11 C16 N5 C1A 11.6(8) . .
C11 C16 N5 C17 -170.0(6) . .
C12 C1B C2B C9 -1.5(7) . .
C12 C1B C2B C14 175.8(5) . .
C12 C1B C6 N4 -98.1(8) . .
C12 C11 C16 N5 79.4(6) . .
C14 C2B C9 C10 -175.4(5) . .
C14 C2B C9 C15 3.6(7) . .
C15 C9 C10 C3 -3.6(7) . .
C15 C9 C10 C11 177.5(4) . .
C16 C11 C12 C1B 174.4(5) . .
C16 C11 C12 C13 -8.2(7) . .
C17 C18 N6 C1A -0.9(8) . .
C17 C18 N6 C20 -177.4(6) . .
C18 C17 N5 C1A 0.6(7) . .
C18 C17 N5 C16 -178.0(6) . .
C20 C21 O2D Ca1 -80.2(9) . .
C20 C21 O2D Ca3 164.1(7) . 2_656
C20 C21 O2D Ca4 67.0(8) . 2_656
C20 C21 O18 Ca3 -162.7(7) . 2_656
C21 C20 N6 C1A -66.4(8) . .
C21 C20 N6 C18 109.6(8) . .
C24 C4AA N2 C15 -179.0(6) . .
C24 C4AA N2 C25 0.1(8) . .
C26 C27 O7 Ca4 170.2(7) . .
C26 C27 O7 Na2 14(3) . .
C27 C26 N1 C24 -72.6(10) . .
C27 C26 N1 C25 111.3(8) . .
C28 C29 N8 C30 72.7(10) . .
C28 C29 N8 C32 -104.2(7) . .
C29 C28 O5 Ca1 -179.5(5) . .
C30 C31 N7 C32 -2.7(10) . .
C30 C31 N7 C33 175.3(7) . .
C31 C30 N8 C29 179.3(7) . .
C31 C30 N8 C32 -3.4(11) . .
C33 C34 C35 C36 172.9(5) . .
C33 C34 C35 C40 -6.8(8) . .
C33 C34 C39 C1 3.9(7) . .
C33 C34 C39 C38 -177.4(5) . .
C34 C33 N7 C31 145.9(7) . .
C34 C33 N7 C32 -36.5(8) . .
C34 C35 C36 C37 6.3(8) . .
C34 C35 C36 C43 -175.4(5) . .
C35 C34 C39 C1 -176.2(5) . .
C35 C34 C39 C38 2.4(8) . .
C35 C36 C37 C38 -0.9(8) . .
C35 C36 C37 C42 178.4(5) . .
C35 C36 C43 N9 -101.5(6) . .
C36 C37 C38 C39 -3.7(8) . .
C36 C37 C38 C49 174.3(5) . .
C36 C43 N9 C44 172.0(5) . .
C36 C43 N9 C46 -18.8(8) . .
C37 C36 C43 N9 76.8(6) . .
C37 C38 C39 C1 -178.4(5) . .
C37 C38 C39 C34 3.0(8) . .
C37 C38 C49 N11 -83.7(7) . .
C38 C49 N11 C50 145.6(8) . .
C38 C49 N11 C52 -29.4(11) . .
C39 C34 C35 C36 -7.0(8) . .
C39 C34 C35 C40 173.4(5) . .
C39 C38 C49 N11 94.3(7) . .
C40 C35 C36 C37 -174.1(5) . .
C40 C35 C36 C43 4.2(7) . .
C42 C37 C38 C39 176.9(5) . .
C42 C37 C38 C49 -5.1(8) . .
C43 C36 C37 C38 -179.2(5) . .
C43 C36 C37 C42 0.1(8) . .
C44 C45 N10 C46 0.7(7) . .
C44 C45 N10 C47 -177.7(6) . .
C45 C44 N9 C43 170.7(5) . .
C45 C44 N9 C46 0.0(7) . .
C47 C48 O2C Na2 156.3(7) . .
C47 C48 O19 Ca3 -2.1(12) . 2_666
C48 C47 N10 C45 -70.8(9) . .
C48 C47 N10 C46 110.9(7) . .
C49 C38 C39 C1 3.7(8) . .
C49 C38 C39 C34 -175.0(5) . .
C50 C51 N12 C52 8.2(12) . .
C50 C51 N12 C53 178.1(9) . .
C51 C50 N11 C49 -178.3(9) . .
C51 C50 N11 C52 -2.4(12) . .
C53 C4 O14 Ca3 171.3(10) . 2_666
C53 C4 O14 Ca3 11(3) . .
C53 C4 O16A Ca3 -174.0(9) . 2_666
C53 C4 O16A O16B 91.6(15) . .
C53 C4 O16B O16A -119.3(9) . .
Ca3 C2A O3 Ca1 -106.8(8) 2_656 .
Ca3 C4 O14 Ca3 -160(2) 2_666 .
Ca3 C4 O16A O16B -94.4(11) 2_666 .
Ca3 C4 O16B O16A 52.0(7) 2_666 .
Ca3 C21 O2D Ca1 115.6(5) 2_656 .
Ca3 C21 O2D Ca4 -97.2(5) 2_656 2_656
Ca3 O16A O16B C4 -96.7(9) 2_666 .
Ca4 C27 O7 Na2 -156(2) . .
Ca4 O1B O8 Na2 -104.9(3) . .
N1 C25 N2 C4AA -1.0(7) . .
N1 C25 N2 C15 178.1(5) . .
N1 C26 C27 O1A -177.1(7) . 2_656
N1 C26 C27 O7 6.5(12) . .
N2 C4AA C24 N1 0.7(8) . .
N2 C25 N1 C24 1.4(7) . .
N2 C25 N1 C26 178.2(6) . .
N3 C2 C2A Ca3 -5(3) . 2_656
N3 C2 C2A O3 -155.0(8) . .
N3 C2 C2A O17 25.0(11) . .
N3 C3A C3B C4B -109.0(13) . .
N3 C3A C4A C4B 51(2) . .
N3 C3A C4A N4 -4(3) . .
N3 C3AA N4 C4A 33(2) . .
N3 C3AA N4 C4B -40.9(14) . .
N3 C3AA N4 C6 -175.3(11) . .
N3 C3B C4B C4A -52.2(13) . .
N3 C3B C4B N4 -1.8(12) . .
N4 C3AA N3 C2 -176.5(12) . .
N4 C3AA N3 C3A -33.9(16) . .
N4 C3AA N3 C3B 40.9(15) . .
N4 C4A C4B C3B 108.1(13) . .
N5 C1A N6 C18 1.3(7) . .
N5 C1A N6 C20 178.0(5) . .
N5 C17 C18 N6 0.2(8) . .
N6 C1A N5 C16 177.4(5) . .
N6 C1A N5 C17 -1.2(7) . .
N6 C20 C21 Ca3 -90(2) . 2_656
N6 C20 C21 O2D 171.1(7) . .
N6 C20 C21 O18 -7.8(11) . .
N7 C32 N8 C29 179.1(5) . .
N7 C32 N8 C30 1.7(8) . .
N7 C33 C34 C35 111.3(6) . .
N7 C33 C34 C39 -68.8(6) . .
N8 C30 C31 N7 3.6(11) . .
N8 C32 N7 C31 0.6(7) . .
N8 C32 N7 C33 -177.4(5) . .
N9 C44 C45 N10 -0.5(7) . .
N9 C46 N10 C45 -0.7(7) . .
N9 C46 N10 C47 177.8(6) . .
N10 C46 N9 C43 -170.2(5) . .
N10 C46 N9 C44 0.4(7) . .
N10 C47 C48 O2C 12.5(9) . .
N10 C47 C48 O19 -170.0(6) . .
N11 C50 C51 N12 -3.5(13) . .
N11 C52 N12 C51 -10.1(10) . .
N11 C52 N12 C53 -179.9(8) . .
N12 C52 N11 C49 -176.4(7) . .
N12 C52 N11 C50 7.9(10) . .
Na2 O1B O8 Ca4 104.9(3) . .
O1A C27 O7 Ca4 -5.9(10) 2_656 .
O1A C27 O7 Na2 -162.2(17) 2_656 .
O2C C48 O19 Ca3 175.3(6) . 2_666
O2D C21 O18 Ca3 18.5(10) . 2_656
O3 C2A O17 Ca3 8.9(10) . 2_656
O5 C28 C29 N8 -18.1(9) . .
O6 C28 C29 N8 164.5(6) 2_656 .
O6 C28 O5 Ca1 -2.3(8) 2_656 .
O14 C4 C53 N12 -170.3(10) . .
O14 C4 O16A Ca3 -24.4(10) . 2_666
O14 C4 O16A O16B -118.8(12) . .
O14 C4 O16B O16A 98.3(17) . .
O16A C4 C53 N12 -23.2(15) . .
O16A C4 O14 Ca3 -139.7(19) . .
O16A C4 O14 Ca3 20.7(9) . 2_666
O16B C4 C53 N12 45.2(14) . .
O16B C4 O14 Ca3 -51(2) . 2_666
O16B C4 O14 Ca3 148(2) . .
O16B C4 O16A Ca3 94.4(11) . 2_666
O17 C2A O3 Ca1 -113.9(9) . .
O17 C2A O3 Ca3 -7.1(8) . 2_656
O18 C21 O2D Ca1 98.6(9) . .
O18 C21 O2D Ca3 -17.0(9) . 2_656
O18 C21 O2D Ca4 -114.2(11) . 2_656
O19 C48 O2C Na2 -21.0(14) . .
